data_4338684
loop_
_publ_author_name
'St\"urzer, Tobias'
'Hieke, Christine'
'L\"ohnert, Catrin'
'Nitsche, Fabian'
'Stahl, Juliane'
'Maak, Christian'
'Pobel, Roman'
'Johrendt, Dirk'

_publ_section_title
;
 Framework structures of interconnected layers in calcium iron arsenides.
;
_journal_issue 12
_journal_name_full 'Inorganic chemistry'
_journal_page_first 6235
_journal_page_last 6240
_journal_paper_doi 10.1021/ic5007567
_journal_volume 53
_journal_year 2014
_chemical_formula_sum 'As10 Ca6 Fe7.627 Pt6.373'
_chemical_formula_weight 2658.9
_chemical_name_common 611310
_chemical_name_systematic 'calcium iron platinum arsenide'
_space_group_IT_number 11
_symmetry_cell_setting monoclinic
_symmetry_Int_Tables_number 11
_symmetry_space_group_name_Hall '-P 2yb'
_symmetry_space_group_name_H-M 'P 1 21/m 1'
_audit_creation_method
;
'manual edited cif-file of Jana2006 Version : 03/05/2011'
;
_cell_angle_alpha 90
_cell_angle_beta 109.1685(12)
_cell_angle_gamma 90
_cell_formula_units_Z 2
_cell_length_a 15.4986(6)
_cell_length_b 3.9807(2)
_cell_length_c 17.8142(8)
_cell_measurement_temperature 293
_cell_volume 1038.12(8)
_computing_molecular_graphics 'DIAMOND 3.1b (Brandenburg, 2006)'
_computing_publication_material 'PLATON (Spek, 2003)'
_computing_structure_refinement
;
'Jana2006 Version : 03/05/2011 (Petricek, Dusek, Palatinus, 2006)'
;
_computing_structure_solution
;
'Jana2006 Version : 03/05/2011 (Petricek, Dusek, Palatinus, 2006)'
;
_diffrn_ambient_temperature 293(2)
_diffrn_measured_fraction_theta_full 0.98
_diffrn_measured_fraction_theta_max 0.97
_diffrn_measurement_device
;
'three-cycle diffractometer with CCD detector'
;
_diffrn_measurement_device_type 'Bruker Quest'
_diffrn_radiation_monochromator graphite
_diffrn_radiation_source 'X-ray tube'
_diffrn_radiation_type 'Mo K\a'
_diffrn_radiation_wavelength 0.71073
_diffrn_reflns_av_R_equivalents 0.0519
_diffrn_reflns_av_sigmaI/netI 0.0383
_diffrn_reflns_limit_h_max 27
_diffrn_reflns_limit_h_min -26
_diffrn_reflns_limit_k_max 6
_diffrn_reflns_limit_k_min -6
_diffrn_reflns_limit_l_max 30
_diffrn_reflns_limit_l_min -31
_diffrn_reflns_number 50993
_diffrn_reflns_theta_full 38.38
_diffrn_reflns_theta_max 38.61
_diffrn_reflns_theta_min 2.36
_exptl_absorpt_coefficient_mu 65.183
_exptl_absorpt_correction_T_max 0.3466
_exptl_absorpt_correction_T_min 0.2234
_exptl_absorpt_correction_type multi-scan
_exptl_absorpt_process_details
;
'SADABS-2012/1 - Bruker AXS area detector scaling and absorption correction'  
;
_exptl_crystal_colour black
_exptl_crystal_density_diffrn 8.5034
_exptl_crystal_density_method 'not measured'
_exptl_crystal_description platelet
_exptl_crystal_F_000 2291
_exptl_crystal_size_max 0.025
_exptl_crystal_size_mid 0.018
_exptl_crystal_size_min 0.010
_exptl_crystal_size_rad 0.012
_refine_diff_density_max 3.42
_refine_diff_density_min -4.26
_refine_ls_extinction_method none
_refine_ls_goodness_of_fit_gt 1.29
_refine_ls_goodness_of_fit_ref 1.22
_refine_ls_number_constraints 60
_refine_ls_number_parameters 192
_refine_ls_number_reflns 4095
_refine_ls_number_restraints 0
_refine_ls_R_factor_all 0.0450
_refine_ls_R_factor_gt 0.0296
_refine_ls_shift/su_max 0.0043
_refine_ls_shift/su_mean 0.0011
_refine_ls_structure_factor_coef Fsqd
_refine_ls_weighting_details w=1/(\s^2^(I)+0.0016I^2^)
_refine_ls_weighting_scheme sigma
_refine_ls_wR_factor_gt 0.0743
_refine_ls_wR_factor_ref 0.0813
_reflns_number_gt 3119
_reflns_number_total 4095
_reflns_threshold_expression I>3\s(I)
_cod_data_source_file ic5007567_si_001.cif
_cod_data_source_block ca6fept11pt3as10
_cod_depositor_comments 'Adding full bibliography for 4338677--4338684.cif.'
_cod_original_sg_symbol_H-M 'P 21/m'
_cod_database_code 4338684

loop_
_symmetry_equiv_pos_as_xyz
'x, y, z'
'-x, y+1/2, -z'
'-x, -y, -z'
'x, -y+1/2, z'

loop_
_atom_site_label
_atom_site_type_symbol
_atom_site_fract_x
_atom_site_fract_y
_atom_site_fract_z
_atom_site_adp_type
_atom_site_U_iso_or_equiv
_atom_site_symmetry_multiplicity
_atom_site_occupancy
_atom_site_calc_flag
Pt1 Pt 0.72905(2) 0.25 0.44532(19) Uani 0.00631(10) 2 1 d
Pt2 Pt 0.78446(2) 0.25 0.22760(19) Uani 0.00631(10) 2 1 d
Pt3 Pt 0.51044(2) 0.25 0.22640(19) Uani 0.00627(10) 2 1 d
Fe1 Fe 0.76248(3) 0.75 0.77136(3) Uani 0.01014(15) 2 0.306(2) d
Pt11 Pt 0.76248(3) 0.75 0.77136(3) Uani 0.01014(15) 2 0.694(2) d
Fe2 Fe 0.95789(4) 0.25 0.65785(3) Uani 0.00777(19) 2 0.564(2) d
Pt12 Pt 0.95789(4) 0.25 0.65785(3) Uani 0.00777(19) 2 0.436(2) d
Fe3 Fe 0.06024(4) 0.25 0.23338(4) Uani 0.0096(2) 2 0.597(2) d
Pt13 Pt 0.06024(4) 0.25 0.23338(4) Uani 0.0096(2) 2 0.403(2) d
Fe4 Fe 0.66120(4) 0.25 0.65938(4) Uani 0.0083(2) 2 0.608(2) d
Pt14 Pt 0.66120(4) 0.25 0.65938(4) Uani 0.0083(2) 2 0.392(2) d
Fe5 Fe 0.56512(5) 0.25 0.00063(4) Uani 0.0071(2) 2 0.684(2) d
Pt15 Pt 0.56512(5) 0.25 0.00063(4) Uani 0.0071(2) 2 0.316(2) d
Fe6 Fe 0.44758(5) 0.25 0.44765(4) Uani 0.0067(2) 2 0.675(2) d
Pt16 Pt 0.44758(5) 0.25 0.44765(4) Uani 0.0067(2) 2 0.325(2) d
Fe7 Fe 0.69761(5) 0.75 0.00009(4) Uani 0.0075(2) 2 0.707(2) d
Pt17 Pt 0.69761(5) 0.75 0.00009(4) Uani 0.0075(2) 2 0.293(2) d
Fe8 Fe 0.01322(5) 0.25 0.44823(4) Uani 0.0074(2) 2 0.718(2) d
Pt18 Pt 0.01322(5) 0.25 0.44823(4) Uani 0.0074(2) 2 0.282(2) d
Fe9 Fe 0.17429(6) 0.75 0.99916(5) Uani 0.0088(3) 2 0.777(2) d
Pt19 Pt 0.17429(6) 0.75 0.99916(5) Uani 0.0088(3) 2 0.223(2) d
Fe10 Fe 0.89162(9) 0.25 0.87277(8) Uani 0.0139(5) 2 0.987(3) d
Pt20 Pt 0.89162(9) 0.25 0.87277(8) Uani 0.0139(5) 2 0.013(3) d
Fe11 Fe 0.05334(9) 0.25 0.99368(8) Uani 0.0085(4) 2 1 d
As1 As 0.40421(6) 0.25 0.30098(5) Uani 0.0085(3) 2 1 d
As2 As 0.61580(6) 0.25 0.51281(6) Uani 0.0092(3) 2 1 d
As3 As 0.46323(6) 0.25 0.08189(5) Uani 0.0101(3) 2 1 d
As4 As 0.89365(6) 0.25 0.51201(5) Uani 0.0096(3) 2 1 d
As5 As 0.72698(6) 0.25 0.08256(5) Uani 0.0092(3) 2 1 d
As6 As 0.94720(6) 0.25 0.30277(6) Uani 0.0098(3) 2 1 d
As7 As 0.83389(7) 0.25 0.72088(6) Uani 0.0124(3) 2 1 d
As8 As 0.20580(6) 0.25 0.08501(6) Uani 0.0111(3) 2 1 d
As10 As 0.98292(6) 0.25 0.09282(6) Uani 0.0105(3) 2 1 d
As11 As 0.67467(6) 0.25 0.29979(5) Uani 0.0062(3) 2 1 d
Ca1 Ca 0.88661(12) 0.75 0.16160(11) Uani 0.0100(6) 2 1 d
Ca2 Ca 0.35693(12) 0.75 0.15850(11) Uani 0.0085(5) 2 1 d
Ca3 Ca 0.56832(12) 0.75 0.36908(10) Uani 0.0072(5) 2 1 d
Ca4 Ca 0.83313(12) 0.75 0.36917(10) Uani 0.0076(5) 2 1 d
Ca5 Ca 0.62301(12) 0.75 0.15901(11) Uani 0.0081(5) 2 1 d
Ca6 Ca 0.21874(12) 0.25 0.41654(11) Uani 0.0084(5) 2 1 d

loop_
_atom_site_aniso_label
_atom_site_aniso_type_symbol
_atom_site_aniso_U_11
_atom_site_aniso_U_22
_atom_site_aniso_U_33
_atom_site_aniso_U_12
_atom_site_aniso_U_13
_atom_site_aniso_U_23
Pt1 Pt 0.00556(15) 0.00803(17) 0.00553(15) 0 0.00210(11) 0
Pt2 Pt 0.00581(15) 0.00759(17) 0.00595(16) 0 0.00250(11) 0
Pt3 Pt 0.00495(15) 0.00778(17) 0.00590(16) 0 0.00151(11) 0
Fe1 Fe 0.0059(2) 0.0138(3) 0.0097(2) 0 0.00125(16) 0
Pt11 Pt 0.0059(2) 0.0138(3) 0.0097(2) 0 0.00125(16) 0
Fe2 Fe 0.0104(3) 0.0063(3) 0.0062(3) 0 0.0021(2) 0
Pt12 Pt 0.0104(3) 0.0063(3) 0.0062(3) 0 0.0021(2) 0
Fe3 Fe 0.0080(3) 0.0132(3) 0.0088(3) 0 0.0045(2) 0
Pt13 Pt 0.0080(3) 0.0132(3) 0.0088(3) 0 0.0045(2) 0
Fe4 Fe 0.0109(3) 0.0073(3) 0.0070(3) 0 0.0033(2) 0
Pt14 Pt 0.0109(3) 0.0073(3) 0.0070(3) 0 0.0033(2) 0
Fe5 Fe 0.0068(3) 0.0053(4) 0.0095(4) 0 0.0031(2) 0
Pt15 Pt 0.0068(3) 0.0053(4) 0.0095(4) 0 0.0031(2) 0
Fe6 Fe 0.0066(3) 0.0063(3) 0.0070(3) 0 0.0019(2) 0
Pt16 Pt 0.0066(3) 0.0063(3) 0.0070(3) 0 0.0019(2) 0
Fe7 Fe 0.0073(3) 0.0064(4) 0.0077(4) 0 0.0011(2) 0
Pt17 Pt 0.0073(3) 0.0064(4) 0.0077(4) 0 0.0011(2) 0
Fe8 Fe 0.0088(4) 0.0065(4) 0.0076(4) 0 0.0035(3) 0
Pt18 Pt 0.0088(4) 0.0065(4) 0.0076(4) 0 0.0035(3) 0
Fe9 Fe 0.0102(4) 0.0072(4) 0.0103(4) 0 0.0051(3) 0
Pt19 Pt 0.0102(4) 0.0072(4) 0.0103(4) 0 0.0051(3) 0
Fe10 Fe 0.0152(8) 0.0133(8) 0.0126(7) 0 0.0038(5) 0
Pt20 Pt 0.0152(8) 0.0133(8) 0.0126(7) 0 0.0038(5) 0
Fe11 Fe 0.0096(6) 0.0064(6) 0.0091(6) 0 0.0026(5) 0
As1 As 0.0062(4) 0.0127(5) 0.0076(4) 0 0.0036(3) 0
As2 As 0.0092(4) 0.0110(5) 0.0098(4) 0 0.0061(3) 0
As3 As 0.0114(4) 0.0131(5) 0.0046(4) 0 0.0010(3) 0
As4 As 0.0049(4) 0.0120(5) 0.0099(4) 0 -0.0004(3) 0
As5 As 0.0105(4) 0.0118(5) 0.0043(4) 0 0.0012(3) 0
As6 As 0.0052(4) 0.0140(5) 0.0092(4) 0 0.0009(3) 0
As7 As 0.0151(5) 0.0083(5) 0.0139(5) 0 0.0048(4) 0
As8 As 0.0091(4) 0.0112(5) 0.0111(4) 0 0.0008(3) 0
As10 As 0.0118(4) 0.0074(4) 0.0150(5) 0 0.0083(3) 0
As11 As 0.0045(4) 0.0100(4) 0.0041(4) 0 0.0015(3) 0
Ca1 Ca 0.0116(8) 0.0092(9) 0.0102(8) 0 0.0051(7) 0
Ca2 Ca 0.0072(8) 0.0062(8) 0.0122(9) 0 0.0034(6) 0
Ca3 Ca 0.0070(8) 0.0076(8) 0.0072(8) 0 0.0026(6) 0
Ca4 Ca 0.0064(8) 0.0082(8) 0.0076(8) 0 0.0014(6) 0
Ca5 Ca 0.0079(8) 0.0085(8) 0.0081(8) 0 0.0030(6) 0
Ca6 Ca 0.0073(8) 0.0079(8) 0.0099(8) 0 0.0025(6) 0

loop_
_atom_type_symbol
_atom_type_scat_dispersion_real
_atom_type_scat_dispersion_imag
_atom_type_scat_source
Ca 0.2262 0.3064 'International Tables Vol C tables 4.2.6.8 and 6.1.1.1'
Fe 0.3463 0.8444 'International Tables Vol C tables 4.2.6.8 and 6.1.1.1'
Pt -1.7033 8.3905 'International Tables Vol C tables 4.2.6.8 and 6.1.1.1'
As 0.0499 2.0058 'International Tables Vol C tables 4.2.6.8 and 6.1.1.1'

loop_
_geom_angle_atom_site_label_1
_geom_angle_atom_site_label_2
_geom_angle_atom_site_label_3
_geom_angle
_geom_angle_site_symmetry_1
_geom_angle_site_symmetry_3
_geom_angle_publ_flag
As2 Pt1 As4 124.72(14) . . yes
As2 Pt1 As11 118.04(8) . . yes
As4 Pt1 As11 117.25(8) . . yes
As5 Pt2 As6 122.27(8) . . yes
As5 Pt2 As11 118.77(8) . . yes
As6 Pt2 As11 118.96(13) . . yes
As1 Pt3 As3 123.75(9) . . yes
As1 Pt3 As11 118.66(13) . . yes
As3 Pt3 As11 117.59(8) . . yes
As7 Pt11 As7 101.05(3) . 1_565 yes
As1 Pt11 As7 108.18(3) 2_656 . yes
As7 Pt11 As8 113.81(3) . 2_656 yes
As1 Pt11 As7 108.18(3) 2_656 1_565 yes
As7 Pt11 As8 113.81(3) 1_565 2_656 yes
As1 Pt11 As8 111.19(4) 2_656 2_656 yes
As4 Pt12 As7 111.52(4) . . yes
As4 Pt12 As6 107.52(3) . 2_746 yes
As4 Pt12 As6 107.52(3) . 2_756 yes
As6 Pt12 As7 110.35(3) 2_746 . yes
As6 Pt12 As7 110.35(3) 2_756 . yes
As6 Pt12 As6 109.51(4) 2_746 2_756 yes
As6 Pt13 As10 109.38(4) 1_455 1_455 yes
As6 Pt13 As7 109.37(3) 1_455 2_646 yes
As6 Pt13 As7 109.37(3) 1_455 2_656 yes
As7 Pt13 As10 112.61(3) 2_646 1_455 yes
As7 Pt13 As10 112.61(3) 2_656 1_455 yes
As7 Pt13 As7 103.32(4) 2_646 2_656 yes
As2 Pt14 As7 110.50(4) . . yes
As1 Pt14 As2 107.73(3) 2_646 . yes
As1 Pt14 As2 107.73(3) 2_656 . yes
As1 Pt14 As7 110.76(3) 2_646 . yes
As1 Pt14 As7 110.76(3) 2_656 . yes
As1 Pt14 As1 109.26(4) 2_646 2_656 yes
As3 Pt15 As5 112.17(4) . . yes
Pt15 Pt15 As3 54.02(2) 2_645 . yes
As3 Pt15 As3 109.38(3) . 2_645 yes
Pt15 Pt15 As3 54.02(2) 2_655 . yes
As3 Pt15 As3 109.38(3) . 2_655 yes
Pt15 Pt15 As5 126.31(2) 2_645 . yes
As3 Pt15 As5 107.86(3) 2_645 . yes
Pt15 Pt15 As5 126.31(2) 2_655 . yes
As3 Pt15 As5 107.86(3) 2_655 . yes
Pt15 Pt15 As3 55.36(3) 2_645 2_645 yes
Pt15 Pt15 Pt15 89.40(3) 2_645 2_655 yes
Pt15 Pt15 As3 125.82(4) 2_645 2_655 yes
Pt15 Pt15 As3 125.82(4) 2_655 2_645 yes
As3 Pt15 As3 110.17(3) 2_645 2_655 yes
Pt15 Pt15 As3 55.36(3) 2_655 2_655 yes
As1 Pt16 As2 111.92(4) . . yes
Pt16 Pt16 As1 126.22(2) 2_646 . yes
As1 Pt16 As2 108.13(3) . 2_646 yes
Pt16 Pt16 As1 126.22(2) 2_656 . yes
As1 Pt16 As2 108.13(3) . 2_656 yes
Pt16 Pt16 As2 53.63(2) 2_646 . yes
As2 Pt16 As2 109.14(3) . 2_646 yes
Pt16 Pt16 As2 53.63(2) 2_656 . yes
As2 Pt16 As2 109.14(3) . 2_656 yes
Pt16 Pt16 As2 55.51(3) 2_646 2_646 yes
Pt16 Pt16 Pt16 88.82(2) 2_646 2_656 yes
Pt16 Pt16 As2 125.64(4) 2_646 2_656 yes
Pt16 Pt16 As2 125.64(4) 2_656 2_646 yes
As2 Pt16 As2 110.37(4) 2_646 2_656 yes
Pt16 Pt16 As2 55.51(3) 2_656 2_656 yes
As5 Pt17 As5 110.22(3) . 1_565 yes
As3 Pt17 As5 108.30(3) 2_655 . yes
As5 Pt17 As8 110.04(3) . 2_655 yes
As3 Pt17 As5 108.30(3) 2_655 1_565 yes
As5 Pt17 As8 110.04(3) 1_565 2_655 yes
As3 Pt17 As8 109.91(4) 2_655 2_655 yes
As4 Pt18 As6 111.71(4) 1_455 1_455 yes
Pt18 Pt18 As4 53.85(2) 2_546 1_455 yes
Pt18 Pt18 As4 53.85(2) 2_556 1_455 yes
As4 Pt18 As4 109.28(3) 1_455 2_646 yes
As4 Pt18 As4 109.28(3) 1_455 2_656 yes
Pt18 Pt18 As6 126.03(2) 2_546 1_455 yes
Pt18 Pt18 As6 126.03(2) 2_556 1_455 yes
As4 Pt18 As6 108.09(3) 2_646 1_455 yes
As4 Pt18 As6 108.09(3) 2_656 1_455 yes
Pt18 Pt18 Pt18 89.25(2) 2_546 2_556 yes
Pt18 Pt18 As4 55.42(3) 2_546 2_646 yes
Pt18 Pt18 As4 125.88(3) 2_546 2_656 yes
Pt18 Pt18 As4 125.88(3) 2_556 2_646 yes
Pt18 Pt18 As4 55.42(3) 2_556 2_656 yes
As4 Pt18 As4 110.40(4) 2_646 2_656 yes
As8 Pt19 Fe11 54.73(4) 1_556 . yes
Fe11 Pt19 Fe11 94.35(4) . 1_565 yes
As8 Pt19 Fe11 127.57(5) 1_566 . yes
As5 Pt19 Fe11 122.75(3) 2_656 . yes
As10 Pt19 Fe11 56.79(3) 2_656 . yes
As8 Pt19 Fe11 127.57(5) 1_556 1_565 yes
As8 Pt19 As8 108.06(4) 1_556 1_566 yes
As5 Pt19 As8 109.66(4) 2_656 1_556 yes
As8 Pt19 As10 111.52(4) 1_556 2_656 yes
As8 Pt19 Fe11 54.73(4) 1_566 1_565 yes
As5 Pt19 Fe11 122.75(3) 2_656 1_565 yes
As10 Pt19 Fe11 56.79(3) 2_656 1_565 yes
As5 Pt19 As8 109.66(4) 2_656 1_566 yes
As8 Pt19 As10 111.52(4) 1_566 2_656 yes
As5 Pt19 As10 106.41(4) 2_656 2_656 yes
As7 Pt20 Fe11 138.65(7) . 1_655 yes
As7 Pt20 As8 104.89(5) . 2_646 yes
As7 Pt20 As8 104.89(5) . 2_656 yes
As7 Pt20 As10 102.44(5) . 2_746 yes
As7 Pt20 As10 102.44(5) . 2_756 yes
As8 Pt20 Fe11 103.29(5) 2_646 1_655 yes
As8 Pt20 Fe11 103.29(5) 2_656 1_655 yes
As10 Pt20 Fe11 54.09(3) 2_746 1_655 yes
As10 Pt20 Fe11 54.09(3) 2_756 1_655 yes
As8 Pt20 As8 92.81(5) 2_646 2_656 yes
As8 Pt20 As10 79.86(3) 2_646 2_746 yes
As8 Pt20 As10 152.67(6) 2_646 2_756 yes
As8 Pt20 As10 152.67(6) 2_656 2_746 yes
As8 Pt20 As10 79.86(3) 2_656 2_756 yes
As10 Pt20 As10 94.59(5) 2_746 2_756 yes
Pt3 As1 Pt16 125.38(8) . . yes
Pt3 As1 Fe6 125.38(8) . . yes
Pt3 As1 Pt11 119.53(8) . 2_646 yes
Pt3 As1 Pt14 125.32(2) . 2_646 yes
Pt3 As1 Pt14 125.32(2) . 2_656 yes
Pt14 As1 Pt14 109.26(4) 2_646 2_656 yes
Pt1 As2 Pt14 121.41(8) . . yes
Pt1 As2 Pt16 125.94(8) . . yes
Pt1 As2 Fe4 121.41(8) . . yes
Pt1 As2 Fe6 125.94(8) . . yes
Pt1 As2 Pt16 124.81(2) . 2_646 yes
Pt1 As2 Pt16 124.81(2) . 2_656 yes
Pt16 As2 Pt16 70.86(3) . 2_646 yes
Pt16 As2 Pt16 70.86(3) . 2_656 yes
Pt16 As2 Pt16 110.37(4) 2_646 2_656 yes
Pt3 As3 Pt15 126.32(5) . . yes
Pt3 As3 Fe5 126.32(5) . . yes
Pt3 As3 Pt15 124.91(2) . 2_645 yes
Pt3 As3 Pt17 121.74(5) . 2_645 yes
Pt3 As3 Pt15 124.91(2) . 2_655 yes
Pt15 As3 Pt15 70.62(3) . 2_645 yes
Pt15 As3 Pt15 70.62(3) . 2_655 yes
Pt15 As3 Pt15 110.17(4) 2_645 2_655 yes
Pt1 As4 Pt12 120.77(8) . . yes
Pt1 As4 Fe2 120.77(8) . . yes
Pt1 As4 Pt18 126.82(8) . 1_655 yes
Pt1 As4 Pt18 124.79(2) . 2_646 yes
Pt1 As4 Pt18 124.79(2) . 2_656 yes
Pt18 As4 Pt18 70.72(3) 1_655 2_646 yes
Pt18 As4 Pt18 70.72(3) 1_655 2_656 yes
Pt18 As4 Pt18 110.40(4) 2_646 2_656 yes
Pt2 As5 Pt15 125.19(5) . . yes
Pt2 As5 Pt17 124.86(2) . . yes
Pt2 As5 Fe5 125.19(5) . . yes
Pt2 As5 Fe7 124.86(2) . . yes
Pt2 As5 Pt17 124.86(2) . 1_545 yes
Pt2 As5 Pt19 123.40(5) . 2_646 yes
Pt17 As5 Pt17 110.22(4) . 1_545 yes
Pt2 As6 Pt13 120.31(8) . 1_655 yes
Pt2 As6 Pt18 125.30(8) . 1_655 yes
Pt2 As6 Pt12 125.19(2) . 2_746 yes
Pt2 As6 Pt12 125.19(2) . 2_756 yes
Pt12 As6 Pt12 109.51(4) 2_746 2_756 yes
Pt11 As7 Pt11 101.05(4) . 1_545 yes
Pt13 As7 Pt13 103.32(4) 2_646 2_656 yes
Pt19 As8 Pt19 108.06(4) 1_544 1_554 yes
Pt19 As8 Fe11 68.06(4) 1_544 1_554 yes
Pt19 As8 Fe11 68.06(4) 1_554 1_554 yes
Pt17 As8 Fe11 104.29(5) 2_645 1_554 yes
Pt11 As8 Fe11 121.84(5) 2_646 1_554 yes
Pt20 As8 Fe11 71.15(4) 2_646 1_554 yes
Pt20 As8 Fe11 71.15(4) 2_656 1_554 yes
Pt20 As8 Pt20 92.81(4) 2_646 2_656 yes
Pt13 As10 Fe11 125.91(6) 1_655 1_654 yes
Pt19 As10 Fe11 95.87(5) 2_646 1_654 yes
Fe11 As10 Fe11 66.37(4) 1_654 2_646 yes
Fe11 As10 Fe11 66.37(4) 1_654 2_656 yes
Pt20 As10 Fe11 72.27(4) 2_746 1_654 yes
Pt20 As10 Fe11 72.27(4) 2_756 1_654 yes
Pt13 As10 Fe11 125.90(3) 1_655 2_646 yes
Pt13 As10 Fe11 125.90(3) 1_655 2_656 yes
Pt19 As10 Fe11 67.02(4) 2_646 2_646 yes
Pt19 As10 Fe11 67.02(4) 2_646 2_656 yes
Fe11 As10 Fe11 107.61(5) 2_646 2_656 yes
Pt20 As10 Fe11 63.11(4) 2_746 2_646 yes
Pt20 As10 Fe11 137.21(6) 2_756 2_646 yes
Pt20 As10 Fe11 137.21(6) 2_746 2_656 yes
Pt20 As10 Fe11 63.11(4) 2_756 2_656 yes
Pt20 As10 Pt20 94.59(4) 2_746 2_756 yes
Pt1 As11 Pt2 119.96(8) . . yes
Pt1 As11 Pt3 120.07(8) . . yes
Pt2 As11 Pt3 119.97(10) . . yes
As1 Fe1 As7 108.18(3) 2_656 . yes
As7 Fe1 As8 113.81(3) . 2_656 yes
As1 Fe1 As7 108.18(3) 2_656 1_565 yes
As7 Fe1 As8 113.81(3) 1_565 2_656 yes
As1 Fe1 As8 111.19(4) 2_656 2_656 yes
As7 Fe1 As7 101.05(3) . 1_565 yes
Pt18 Fe2 As7 126.67(2) 2_646 . yes
As4 Fe2 As7 111.52(4) . . yes
Pt18 Fe2 As4 53.31(2) 2_646 . yes
Pt18 Fe2 As4 53.31(2) 2_656 . yes
As4 Fe2 As6 107.52(3) . 2_746 yes
As4 Fe2 As6 107.52(3) . 2_756 yes
Pt18 Fe2 As6 54.20(3) 2_656 2_756 yes
As6 Fe2 As6 109.51(4) 2_746 2_756 yes
Pt18 Fe2 As6 122.98(4) 2_656 2_746 yes
As6 Fe2 As7 110.35(3) 2_746 . yes
As6 Fe2 As7 110.35(3) 2_756 . yes
Pt18 Fe2 As7 126.67(2) 2_656 . yes
Pt18 Fe2 As6 122.98(4) 2_646 2_756 yes
Pt18 Fe2 As6 54.20(3) 2_646 2_746 yes
As6 Fe3 As7 109.37(3) 1_455 2_656 yes
As6 Fe3 As7 109.37(3) 1_455 2_646 yes
As6 Fe3 As10 109.38(4) 1_455 1_455 yes
As7 Fe3 As7 103.32(4) 2_646 2_656 yes
As7 Fe3 As10 112.61(3) 2_646 1_455 yes
As7 Fe3 As10 112.61(3) 2_656 1_455 yes
As1 Fe4 As7 110.76(3) 2_646 . yes
As2 Fe4 As7 110.50(4) . . yes
As1 Fe4 As2 107.73(3) 2_646 . yes
As1 Fe4 As2 107.73(3) 2_656 . yes
As1 Fe4 As1 109.26(4) 2_646 2_656 yes
As1 Fe4 As7 110.76(3) 2_656 . yes
As3 Fe5 As3 110.17(3) 2_645 2_655 yes
As3 Fe5 As5 107.86(3) 2_655 . yes
As3 Fe5 As5 112.17(4) . . yes
As3 Fe5 As3 109.38(3) . 2_645 yes
As3 Fe5 As3 109.38(3) . 2_655 yes
As3 Fe5 As5 107.86(3) 2_645 . yes
As1 Fe6 As2 108.13(3) . 2_656 yes
As1 Fe6 As2 111.92(4) . . yes
As1 Fe6 As2 108.13(3) . 2_646 yes
As2 Fe6 As2 110.37(4) 2_646 2_656 yes
As2 Fe6 As2 109.14(3) . 2_646 yes
As2 Fe6 As2 109.14(3) . 2_656 yes
As5 Fe7 As5 110.22(3) . 1_565 yes
As3 Fe7 As8 109.91(4) 2_655 2_655 yes
As5 Fe7 As8 110.04(3) . 2_655 yes
As3 Fe7 As5 108.30(3) 2_655 1_565 yes
As3 Fe7 As5 108.30(3) 2_655 . yes
As5 Fe7 As8 110.04(3) 1_565 2_655 yes
As4 Fe8 As4 109.28(3) 1_455 2_656 yes
As4 Fe8 As6 108.09(3) 2_646 1_455 yes
As4 Fe8 As4 109.28(3) 1_455 2_646 yes
As4 Fe8 As6 111.71(4) 1_455 1_455 yes
As4 Fe8 As6 108.09(3) 2_656 1_455 yes
As4 Fe8 As4 110.40(4) 2_646 2_656 yes
As10 Fe9 Fe11 56.79(3) 2_656 . yes
As8 Fe9 Fe11 54.73(4) 1_556 . yes
Fe11 Fe9 Fe11 94.35(4) . 1_565 yes
As8 Fe9 Fe11 127.57(5) 1_566 . yes
As5 Fe9 Fe11 122.75(3) 2_656 . yes
As10 Fe9 Fe11 56.79(3) 2_656 1_565 yes
As5 Fe9 As8 109.66(4) 2_656 1_566 yes
As8 Fe9 As10 111.52(4) 1_566 2_656 yes
As5 Fe9 As10 106.41(4) 2_656 2_656 yes
As5 Fe9 As8 109.66(4) 2_656 1_556 yes
As8 Fe9 As10 111.52(4) 1_556 2_656 yes
As8 Fe9 Fe11 54.73(4) 1_566 1_565 yes
As5 Fe9 Fe11 122.75(3) 2_656 1_565 yes
As8 Fe9 Fe11 127.57(5) 1_556 1_565 yes
As8 Fe9 As8 108.06(4) 1_556 1_566 yes
As7 Fe10 Fe11 138.46(2) . 2_657 yes
As7 Fe10 Fe11 138.65(7) . 1_655 yes
As7 Fe10 As8 104.89(5) . 2_646 yes
As7 Fe10 Fe11 138.46(2) . 2_647 yes
As7 Fe10 As8 104.89(5) . 2_656 yes
As10 Fe10 Fe11 54.09(3) 2_746 1_655 yes
As10 Fe10 Fe11 54.09(3) 2_756 1_655 yes
As8 Fe10 Fe11 48.84(4) 2_646 2_647 yes
As8 Fe10 As8 92.81(5) 2_646 2_656 yes
As8 Fe10 Fe11 107.57(5) 2_646 2_657 yes
As8 Fe10 As10 79.86(3) 2_646 2_746 yes
As8 Fe10 As10 152.67(6) 2_646 2_756 yes
As8 Fe10 Fe11 107.57(5) 2_656 2_647 yes
Fe11 Fe10 Fe11 83.03(4) 2_647 2_657 yes
As10 Fe10 Fe11 48.51(4) 2_746 2_647 yes
As10 Fe10 Fe11 108.16(5) 2_756 2_647 yes
As8 Fe10 Fe11 48.84(4) 2_656 2_657 yes
As8 Fe10 As10 152.67(6) 2_656 2_746 yes
As8 Fe10 As10 79.86(3) 2_656 2_756 yes
As10 Fe10 Fe11 108.16(5) 2_746 2_657 yes
As10 Fe10 Fe11 48.51(4) 2_756 2_657 yes
As10 Fe10 As10 94.59(5) 2_746 2_756 yes
Fe11 Fe10 Fe11 54.80(4) 1_655 2_657 yes
As8 Fe10 Fe11 103.29(5) 2_646 1_655 yes
As7 Fe10 As10 102.44(5) . 2_746 yes
As7 Fe10 As10 102.44(5) . 2_756 yes
Fe11 Fe10 Fe11 54.80(4) 1_655 2_647 yes
As8 Fe10 Fe11 103.29(5) 2_656 1_655 yes
Pt19 Fe11 Pt19 94.35(5) . 1_545 yes
Pt19 Fe11 As10 117.16(4) . 1_456 yes
As8 Fe11 Fe9 57.21(3) 1_556 . yes
Pt19 Fe11 As8 57.21(3) . 1_556 yes
Pt19 Fe11 Fe11 173.19(7) . 2_547 yes
Pt19 Fe11 Fe11 83.61(3) . 2_557 yes
Pt19 Fe11 As10 128.85(6) . 2_646 yes
Pt19 Fe11 As10 56.19(3) . 2_656 yes
As10 Fe11 Fe9 117.16(4) 1_456 . yes
Pt20 Fe11 Fe11 68.13(5) 1_455 2_547 yes
Pt20 Fe11 Fe11 68.13(5) 1_455 2_557 yes
Pt20 Fe11 As10 62.80(4) 1_455 2_646 yes
Pt20 Fe11 As10 62.80(4) 1_455 2_656 yes
Pt19 Fe11 As10 117.16(4) 1_545 1_456 yes
As8 Fe11 As10 95.01(6) 1_556 1_456 yes
As10 Fe11 Fe11 58.72(4) 1_456 2_547 yes
As10 Fe11 Fe11 58.72(4) 1_456 2_557 yes
As10 Fe11 As10 113.63(5) 1_456 2_646 yes
As10 Fe11 As10 113.63(5) 1_456 2_656 yes
Pt19 Fe11 As8 57.21(3) 1_545 1_556 yes
Pt19 Fe11 Fe11 83.61(3) 1_545 2_547 yes
Pt19 Fe11 Fe11 173.19(7) 1_545 2_557 yes
Pt19 Fe11 As10 56.19(3) 1_545 2_646 yes
Pt19 Fe11 As10 128.85(6) 1_545 2_656 yes
As8 Fe11 Fe11 116.64(5) 1_556 2_547 yes
As8 Fe11 Fe11 116.64(5) 1_556 2_557 yes
As8 Fe11 As10 113.39(5) 1_556 2_646 yes
As8 Fe11 As10 113.39(5) 1_556 2_656 yes
Fe11 Fe11 Fe11 97.67(6) 2_547 2_557 yes
As10 Fe11 Fe11 54.91(4) 2_646 2_547 yes
As10 Fe11 Fe11 129.80(7) 2_656 2_547 yes
As10 Fe11 Fe11 129.80(7) 2_646 2_557 yes
As10 Fe11 Fe11 54.91(4) 2_656 2_557 yes
As10 Fe11 As10 107.61(6) 2_646 2_656 yes
Fe9 Fe11 Fe11 173.19(7) . 2_547 yes
Fe9 Fe11 Fe11 83.61(3) . 2_557 yes
As10 Fe11 Fe9 128.85(6) 2_646 . yes
As10 Fe11 Fe9 56.19(3) 2_656 . yes
Pt20 Fe11 As10 93.46(6) 1_455 1_456 yes
Pt20 Fe11 As8 171.53(7) 1_455 1_556 yes

loop_
_geom_bond_atom_site_label_1
_geom_bond_atom_site_label_2
_geom_bond_distance
_geom_bond_site_symmetry_2
_geom_bond_publ_flag
Pt1 As2 2.432(2) . yes
Pt1 As4 2.435(2) . yes
Pt1 As11 2.449(3) . yes
Pt2 As5 2.441(3) . yes
Pt2 As6 2.437(2) . yes
Pt2 As11 2.447(2) . yes
Pt3 As1 2.432(2) . yes
Pt3 As3 2.434(3) . yes
Pt3 As11 2.450(2) . yes
Pt11 As7 2.5785(8) . yes
Pt11 As7 2.5785(8) 1_565 yes
Pt11 As1 2.4797(11) 2_656 yes
Pt11 As8 2.4418(11) 2_656 yes
Pt12 As4 2.4581(10) . yes
Pt12 As7 2.5241(13) . yes
Pt12 As6 2.4372(7) 2_746 yes
Pt12 As6 2.4372(7) 2_756 yes
Pt13 As6 2.4535(12) 1_455 yes
Pt13 As10 2.3949(12) 1_455 yes
Pt13 As7 2.5377(8) 2_646 yes
Pt13 As7 2.5377(8) 2_656 yes
Pt14 As2 2.4711(12) . yes
Pt14 As7 2.5373(13) . yes
Pt14 As1 2.4409(7) 2_646 yes
Pt14 As1 2.4409(7) 2_656 yes
Pt15 As3 2.4679(12) . yes
Pt15 As5 2.4533(12) . yes
Pt15 Pt15 2.8296(8) 2_645 yes
Pt15 As3 2.4272(6) 2_645 yes
Pt15 Pt15 2.8296(8) 2_655 yes
Pt15 As3 2.4272(6) 2_655 yes
Pt16 As1 2.4749(11) . yes
Pt16 As2 2.4814(13) . yes
Pt16 Pt16 2.8443(7) 2_646 yes
Pt16 As2 2.4242(7) 2_646 yes
Pt16 Pt16 2.8443(7) 2_656 yes
Pt16 As2 2.4242(7) 2_656 yes
Pt17 As5 2.4265(6) . yes
Pt17 As5 2.4265(6) 1_565 yes
Pt17 As3 2.4405(12) 2_655 yes
Pt17 As8 2.4555(13) 2_655 yes
Pt18 As4 2.4714(12) 1_455 yes
Pt18 As6 2.4537(12) 1_455 yes
Pt18 Pt18 2.8334(7) 2_546 yes
Pt18 Pt18 2.8334(7) 2_556 yes
Pt18 As4 2.4239(7) 2_646 yes
Pt18 As4 2.4239(7) 2_656 yes
Pt19 Fe11 2.7138(12) . yes
Pt19 As8 2.4594(8) 1_556 yes
Pt19 Fe11 2.7138(12) 1_565 yes
Pt19 As8 2.4594(8) 1_566 yes
Pt19 As5 2.4338(13) 2_656 yes
Pt19 As10 2.4494(14) 2_656 yes
Pt20 As7 2.5558(17) . yes
Pt20 Fe11 2.716(2) 1_655 yes
Pt20 As8 2.7482(12) 2_646 yes
Pt20 As8 2.7482(12) 2_656 yes
Pt20 As10 2.7084(12) 2_746 yes
Pt20 As10 2.7084(12) 2_756 yes
As1 Fe6 2.4749(11) . yes
As2 Fe4 2.4711(12) . yes
As2 Fe6 2.4814(13) . yes
As3 Fe5 2.4679(12) . yes
As4 Fe2 2.4581(10) . yes
As5 Fe5 2.4533(12) . yes
As5 Fe7 2.4265(6) . yes
As7 Fe2 2.5241(13) . yes
As7 Fe4 2.5373(13) . yes
As7 Fe10 2.5558(17) . yes
As7 Fe1 2.5785(8) . yes
As8 Fe11 2.3887(17) 1_554 yes
As10 Fe11 2.3614(17) 1_654 yes
As10 Fe11 2.4664(10) 2_646 yes
As10 Fe11 2.4664(10) 2_656 yes
Fe9 Fe11 2.7138(12) . yes
Fe10 Fe11 3.0028(14) 2_647 yes
Fe10 Fe11 3.0028(14) 2_657 yes
Fe10 Fe11 2.716(2) 1_655 yes
Fe11 Fe11 2.6439(14) 2_547 yes
Fe11 Fe11 2.6439(14) 2_557 yes

loop_
_geom_torsion_atom_site_label_1
_geom_torsion_atom_site_label_2
_geom_torsion_atom_site_label_3
_geom_torsion_atom_site_label_4
_geom_torsion
_geom_torsion_publ_flag
As4 Pt1 As2 Fe4 0.00(1) no
As4 Pt1 As2 Fe6 180.00(1) no
As11 Pt1 As2 Fe4 -180.00(1) no
As11 Pt1 As2 Fe6 0.00(1) no
As2 Pt1 As4 Fe2 0.00(1) no
As11 Pt1 As4 Fe2 180.00(1) no
As2 Pt1 As11 Pt2 180.00(1) no
As2 Pt1 As11 Pt3 0.00(1) no
As4 Pt1 As11 Pt2 0.00(1) no
As4 Pt1 As11 Pt3 -180.00(1) no
As6 Pt2 As5 Fe5 -180.00(1) no
As6 Pt2 As5 Fe7 -88.52(5) no
As11 Pt2 As5 Fe5 0.00(1) no
As11 Pt2 As5 Fe7 91.48(5) no
As5 Pt2 As11 Pt1 -180.00(1) no
As5 Pt2 As11 Pt3 0.00(1) no
As6 Pt2 As11 Pt1 0.00(1) no
As6 Pt2 As11 Pt3 180.00(1) no
As3 Pt3 As1 Fe6 -180.00(1) no
As11 Pt3 As1 Fe6 0.00(1) no
As1 Pt3 As3 Fe5 180.00(1) no
As11 Pt3 As3 Fe5 0.00(1) no
As1 Pt3 As11 Pt1 0.00(1) no
As1 Pt3 As11 Pt2 180.00(1) no
As3 Pt3 As11 Pt1 180.00(1) no
As3 Pt3 As11 Pt2 0.00(1) no
Pt3 As1 Fe6 As2 0.00(1) no
Fe4 As2 Fe6 As1 180.00(1) no
Pt1 As2 Fe4 As7 0.00(1) no
Pt1 As2 Fe6 As1 0.00(1) no
Fe6 As2 Fe4 As7 -180.00(1) no
Pt3 As3 Fe5 As5 0.00(1) no
Pt1 As4 Fe2 As7 0.00(1) no
Fe7 As5 Fe5 As3 -120.30(2) no
Pt2 As5 Fe5 As3 0.00(1) no
Pt11 As7 Fe2 As4 -95.22(5) no
Fe10 As7 Fe2 As4 180.00(1) no
Fe10 As7 Fe4 As2 -180.00(1) no
Fe4 As7 Fe2 As4 0.00(1) no
Pt11 As7 Fe4 As2 124.10(2) no
Fe2 As7 Fe4 As2 0.00(1) no

loop_
_jana_cell_twin_matrix_id
_jana_cell_twin_volume_fraction
_jana_cell_twin_matrix_1_1
_jana_cell_twin_matrix_1_2
_jana_cell_twin_matrix_1_3
_jana_cell_twin_matrix_2_1
_jana_cell_twin_matrix_2_2
_jana_cell_twin_matrix_2_3
_jana_cell_twin_matrix_3_1
_jana_cell_twin_matrix_3_2
_jana_cell_twin_matrix_3_3
1 0.904(2) 1 0 0 0 1 0 0 0 1
2 0.096(2) -0.2 0 1.2 0 -1 0 0.8 0 0.2
